data_1544035
loop_
_publ_author_name
'Alpugan, Serkan'
'Ekineker, G\"ul\,cin'
'Ahsen, Vefa'
'Berber, Sava\,s'
'\"Onal, Emel'
'Dumoulin, Fabienne'

_publ_section_title
;
 Bisphthalonitrile with a Disulfide-Based Linker and its Dimethylene
 Analogue: Comparative Structural Insights
;
_journal_issue 8
_journal_name_full Crystals
_journal_page_first 89
_journal_paper_doi 10.3390/cryst6080089
_journal_volume 6
_journal_year 2016
_chemical_formula_moiety 'C20 H14 N4 O2 S2'
_chemical_formula_sum 'C20 H14 N4 O2 S2'
_chemical_formula_weight 406.47
_chemical_name_common phthalonitrile
_space_group_crystal_system triclinic
_space_group_IT_number 1
_space_group_name_Hall 'P 1'
_space_group_name_H-M_alt 'P 1'
_symmetry_space_group_name_Hall 'P 1'
_symmetry_space_group_name_H-M 'P 1'
_atom_sites_solution_hydrogens geom
_cell_angle_alpha 73.857(3)
_cell_angle_beta 79.443(4)
_cell_angle_gamma 83.488(3)
_cell_formula_units_Z 1
_cell_length_a 5.3047(3)
_cell_length_b 9.4281(5)
_cell_length_c 10.3733(6)
_cell_measurement_reflns_used 42
_cell_measurement_temperature 299.(2)
_cell_measurement_theta_max 21.7092
_cell_measurement_theta_min 5.0672
_cell_volume 488.84(5)
_computing_cell_refinement 'APEX2 v2014.11-0 (Bruker AXS)'
_computing_data_collection 'Bruker Instrument Service v2013.12.0.0 (Bruker AXS)'
_computing_data_reduction 'SAINT V8.34A (Bruker AXS)'
_computing_molecular_graphics 'MERCURY (Macrae et al., 2006)'
_computing_publication_material 'PLATON V1.16 (Spek, 2009), SHELXTL V6.14 (Bruker AXS)'
_computing_structure_refinement 'SHELXTL V6.14 (Bruker AXS)'
_computing_structure_solution 'SHELXTL V6.14 (Bruker AXS)'
_diffrn_ambient_temperature 299.(2)
_diffrn_detector_area_resol_mean 8.3333
_diffrn_measured_fraction_theta_full 0.996
_diffrn_measured_fraction_theta_max 0.996
_diffrn_measurement_device_type 'Bruker APEX II QUAZAR three-circle diffractometer'
_diffrn_measurement_method '\f and \w scans'
_diffrn_radiation_monochromator 'multilayer QUAZAR mirrors'
_diffrn_radiation_type MoK\a
_diffrn_radiation_wavelength 0.71073
_diffrn_reflns_av_R_equivalents 0.0213
_diffrn_reflns_av_unetI/netI 0.0309
_diffrn_reflns_limit_h_max 6
_diffrn_reflns_limit_h_min -6
_diffrn_reflns_limit_k_max 11
_diffrn_reflns_limit_k_min -11
_diffrn_reflns_limit_l_max 12
_diffrn_reflns_limit_l_min -12
_diffrn_reflns_number 7730
_diffrn_reflns_theta_full 26.37
_diffrn_reflns_theta_max 26.37
_diffrn_reflns_theta_min 3.44
_diffrn_source 'microfocus sealed tube'
_diffrn_source_type ImuS
_exptl_absorpt_coefficient_mu 0.296
_exptl_absorpt_correction_T_max 0.97
_exptl_absorpt_correction_T_min 0.88
_exptl_absorpt_correction_type multi-scan
_exptl_absorpt_process_details 'SADABS V2014/5 (Bruker AXS)'
_exptl_crystal_colour colourless
_exptl_crystal_density_diffrn 1.381
_exptl_crystal_density_method 'not measured'
_exptl_crystal_description Block
_exptl_crystal_F_000 210
_exptl_crystal_size_max 0.359
_exptl_crystal_size_mid 0.159
_exptl_crystal_size_min 0.116
_refine_diff_density_max 0.265
_refine_diff_density_min -0.143
_refine_ls_abs_structure_details
;
Flack x determined using 1405 quotients [(I+)-(I-)]/[(I+)+(I-)]
(Parsons, Flack and Wagner, Acta Cryst. B69 (2013) 249-259).
;
_refine_ls_abs_structure_Flack 0.28(3)
_refine_ls_extinction_method none
_refine_ls_goodness_of_fit_ref 1.031
_refine_ls_hydrogen_treatment constr
_refine_ls_matrix_type full
_refine_ls_number_parameters 253
_refine_ls_number_reflns 3697
_refine_ls_number_restraints 3
_refine_ls_restrained_S_all 1.030
_refine_ls_R_factor_all 0.0403
_refine_ls_R_factor_gt 0.0353
_refine_ls_shift/su_max 0.000
_refine_ls_shift/su_mean 0.000
_refine_ls_structure_factor_coef Fsqd
_refine_ls_weighting_details 'w=1/[\s^2^(Fo^2^)+(0.0522P)^2^+0.0507P] where P=(Fo^2^+2Fc^2^)/3'
_refine_ls_weighting_scheme calc
_refine_ls_wR_factor_gt 0.0874
_refine_ls_wR_factor_ref 0.0906
_reflns_number_gt 3371
_reflns_number_total 3697
_reflns_threshold_expression 'I > 2\s(I)'
_cod_data_source_file CCDC-1061336.cif
_cod_data_source_block I
_cod_database_code 1544035

loop_
_space_group_symop_operation_xyz
'x, y, z'

loop_
_atom_site_type_symbol
_atom_site_label
_atom_site_fract_x
_atom_site_fract_y
_atom_site_fract_z
_atom_site_U_iso_or_equiv
_atom_site_adp_type
_atom_site_calc_flag
_atom_site_refinement_flags_adp
_atom_site_refinement_flags_posn
_atom_site_occupancy
C C1 0.7451(7) 1.1636(4) -0.0333(4) 0.0486(9) Uani d . . 1
C C2 0.3260(7) 1.3811(4) -0.0291(4) 0.0486(9) Uani d . . 1
C C3 0.3335(6) 1.2502(4) 0.0814(3) 0.0397(8) Uani d . . 1
C C4 0.1364(7) 1.2276(4) 0.1918(3) 0.0439(8) Uani d . . 1
H H4 -0.0023 1.2972 0.1937 0.053 Uiso calc U R 1
C C5 0.1449(7) 1.1033(4) 0.2981(3) 0.0431(8) Uani d . . 1
H H5 0.0106 1.0892 0.371 0.052 Uiso calc U R 1
C C6 0.3500(6) 0.9985(4) 0.2986(3) 0.0375(7) Uani d . . 1
C C7 0.5497(6) 1.0188(4) 0.1896(3) 0.0406(8) Uani d . . 1
H H7 0.6889 0.9493 0.1891 0.049 Uiso calc U R 1
C C8 0.5397(6) 1.1442(4) 0.0810(3) 0.0381(7) Uani d . . 1
C C9 0.5435(7) 0.7657(4) 0.4110(4) 0.0468(9) Uani d . . 1
H H9A 0.7076 0.8052 0.4049 0.056 Uiso calc U R 1
H H9B 0.5514 0.7246 0.3343 0.056 Uiso calc U R 1
C C10 0.4878(7) 0.6481(4) 0.5415(4) 0.0493(9) Uani d . . 1
H H10A 0.4733 0.6934 0.616 0.059 Uiso calc U R 1
H H10B 0.6344 0.5764 0.5482 0.059 Uiso calc U R 1
C C11 0.4980(7) 0.3176(4) 0.4352(3) 0.0441(8) Uani d . . 1
H H11A 0.5338 0.2716 0.3604 0.053 Uiso calc U R 1
H H11B 0.6546 0.3585 0.4401 0.053 Uiso calc U R 1
C C12 0.4236(7) 0.2015(4) 0.5651(4) 0.0455(9) Uani d . . 1
H H12A 0.4001 0.2431 0.6424 0.055 Uiso calc U R 1
H H12B 0.2649 0.1603 0.5637 0.055 Uiso calc U R 1
C C13 0.2557(7) -0.1751(4) 1.0287(3) 0.0422(8) Uani d . . 1
C C14 0.6924(7) -0.3825(4) 1.0315(4) 0.0473(9) Uani d . . 1
C C15 0.6701(6) -0.2583(4) 0.9150(3) 0.0387(7) Uani d . . 1
C C16 0.8626(7) -0.2402(4) 0.8015(4) 0.0445(8) Uani d . . 1
H H16 1.0052 -0.3075 0.8016 0.053 Uiso calc U R 1
C C17 0.8416(7) -0.1233(4) 0.6897(3) 0.0430(8) Uani d . . 1
H H17 0.9701 -0.112 0.6141 0.052 Uiso calc U R 1
C C18 0.6316(7) -0.0220(3) 0.6881(3) 0.0382(7) Uani d . . 1
C C19 0.4356(6) -0.0386(4) 0.7993(3) 0.0385(7) Uani d . . 1
H H19 0.2923 0.0282 0.7982 0.046 Uiso calc U R 1
C C20 0.4586(6) -0.1572(4) 0.9121(3) 0.0365(7) Uani d . . 1
N N1 0.9033(7) 1.1780(4) -0.1241(4) 0.0720(11) Uani d . . 1
N N2 0.3225(8) 1.4854(4) -0.1165(4) 0.0676(10) Uani d . . 1
N N3 0.0971(7) -0.1883(4) 1.1204(4) 0.0612(9) Uani d . . 1
N N4 0.7113(7) -0.4811(4) 1.1228(4) 0.0687(11) Uani d . . 1
O O1 0.3409(5) 0.8810(3) 0.4091(2) 0.0477(6) Uani d . . 1
O O2 0.6315(5) 0.0899(3) 0.5727(2) 0.0505(7) Uani d . . 1
S S1 0.20199(15) 0.54916(10) 0.56530(9) 0.0471(3) Uani d . . 1
S S2 0.25125(15) 0.46713(9) 0.40042(9) 0.0481(3) Uani d . . 1

loop_
_atom_site_aniso_label
_atom_site_aniso_U_11
_atom_site_aniso_U_22
_atom_site_aniso_U_33
_atom_site_aniso_U_12
_atom_site_aniso_U_13
_atom_site_aniso_U_23
C1 0.049(2) 0.0409(19) 0.050(2) -0.0045(16) 0.0005(18) -0.0065(16)
C2 0.046(2) 0.052(2) 0.044(2) -0.0022(17) -0.0102(16) -0.0052(18)
C3 0.0405(18) 0.0395(18) 0.0374(17) -0.0030(15) -0.0098(15) -0.0051(14)
C4 0.0394(18) 0.0441(19) 0.0431(19) 0.0071(15) -0.0050(15) -0.0080(15)
C5 0.0404(19) 0.0456(19) 0.0390(18) 0.0017(15) 0.0006(14) -0.0106(14)
C6 0.0395(18) 0.0320(16) 0.0384(17) -0.0032(13) -0.0026(14) -0.0070(13)
C7 0.0366(17) 0.0380(17) 0.0439(18) 0.0013(14) -0.0025(14) -0.0093(14)
C8 0.0353(17) 0.0380(17) 0.0393(18) -0.0096(14) -0.0015(14) -0.0077(14)
C9 0.0367(18) 0.0358(18) 0.057(2) 0.0034(15) 0.0000(16) -0.0024(16)
C10 0.042(2) 0.0433(19) 0.057(2) -0.0010(16) -0.0111(17) -0.0021(17)
C11 0.050(2) 0.0360(18) 0.0399(18) 0.0036(15) -0.0013(15) -0.0053(14)
C12 0.048(2) 0.0385(18) 0.0400(18) 0.0090(15) 0.0002(15) -0.0027(15)
C13 0.0398(19) 0.0418(19) 0.0393(18) 0.0018(15) -0.0037(16) -0.0048(15)
C14 0.043(2) 0.047(2) 0.0434(19) 0.0051(16) -0.0013(16) -0.0042(17)
C15 0.0403(18) 0.0353(17) 0.0365(16) -0.0029(14) -0.0040(14) -0.0040(13)
C16 0.0408(19) 0.0432(19) 0.0429(18) 0.0127(15) -0.0032(15) -0.0088(15)
C17 0.0420(18) 0.0428(18) 0.0358(17) 0.0039(15) 0.0047(14) -0.0062(14)
C18 0.0436(18) 0.0320(17) 0.0339(16) -0.0009(14) -0.0025(14) -0.0038(13)
C19 0.0362(17) 0.0351(17) 0.0389(17) 0.0012(14) -0.0013(14) -0.0055(14)
C20 0.0371(17) 0.0365(17) 0.0349(16) -0.0035(14) -0.0026(14) -0.0092(13)
N1 0.064(2) 0.071(2) 0.061(2) -0.007(2) 0.0211(19) -0.0035(18)
N2 0.075(3) 0.059(2) 0.056(2) -0.0011(19) -0.0171(18) 0.0097(18)
N3 0.056(2) 0.064(2) 0.0502(19) -0.0020(17) 0.0078(17) -0.0040(16)
N4 0.065(2) 0.064(2) 0.0512(19) 0.0149(18) 0.0021(16) 0.0116(17)
O1 0.0487(14) 0.0369(12) 0.0436(13) 0.0059(11) 0.0060(11) 0.0000(10)
O2 0.0530(15) 0.0404(13) 0.0393(13) 0.0111(11) 0.0077(11) 0.0050(10)
S1 0.0413(5) 0.0430(5) 0.0511(5) -0.0014(4) 0.0050(4) -0.0114(4)
S2 0.0518(6) 0.0434(5) 0.0446(5) 0.0062(4) -0.0138(4) -0.0042(4)

loop_
_atom_type_symbol
_atom_type_description
_atom_type_scat_dispersion_real
_atom_type_scat_dispersion_imag
_atom_type_scat_source
C C 0.0033 0.0016 'International Tables Vol C Tables 4.2.6.8 and 6.1.1.4'
H H 0.0000 0.0000 'International Tables Vol C Tables 4.2.6.8 and 6.1.1.4'
N N 0.0061 0.0033 'International Tables Vol C Tables 4.2.6.8 and 6.1.1.4'
O O 0.0106 0.0060 'International Tables Vol C Tables 4.2.6.8 and 6.1.1.4'
S S 0.1246 0.1234 'International Tables Vol C Tables 4.2.6.8 and 6.1.1.4'

loop_
_geom_angle_atom_site_label_1
_geom_angle_atom_site_label_2
_geom_angle_atom_site_label_3
_geom_angle
N1 C1 C8 178.8(5)
N2 C2 C3 179.2(4)
C4 C3 C8 118.7(3)
C4 C3 C2 120.4(3)
C8 C3 C2 120.8(3)
C5 C4 C3 120.4(3)
C5 C4 H4 119.8
C3 C4 H4 119.8
C4 C5 C6 121.1(3)
C4 C5 H5 119.5
C6 C5 H5 119.5
O1 C6 C5 116.3(3)
O1 C6 C7 124.1(3)
C5 C6 C7 119.6(3)
C6 C7 C8 119.3(3)
C6 C7 H7 120.3
C8 C7 H7 120.3
C7 C8 C3 120.8(3)
C7 C8 C1 119.2(3)
C3 C8 C1 120.0(3)
O1 C9 C10 108.0(3)
O1 C9 H9A 110.1
C10 C9 H9A 110.1
O1 C9 H9B 110.1
C10 C9 H9B 110.1
H9A C9 H9B 108.4
C9 C10 S1 116.7(3)
C9 C10 H10A 108.1
S1 C10 H10A 108.1
C9 C10 H10B 108.1
S1 C10 H10B 108.1
H10A C10 H10B 107.3
C12 C11 S2 113.2(2)
C12 C11 H11A 108.9
S2 C11 H11A 108.9
C12 C11 H11B 108.9
S2 C11 H11B 108.9
H11A C11 H11B 107.8
O2 C12 C11 105.7(3)
O2 C12 H12A 110.6
C11 C12 H12A 110.6
O2 C12 H12B 110.6
C11 C12 H12B 110.6
H12A C12 H12B 108.7
N3 C13 C20 179.5(4)
N4 C14 C15 179.5(4)
C20 C15 C16 118.9(3)
C20 C15 C14 121.4(3)
C16 C15 C14 119.6(3)
C17 C16 C15 120.0(3)
C17 C16 H16 120.0
C15 C16 H16 120.0
C16 C17 C18 120.7(3)
C16 C17 H17 119.6
C18 C17 H17 119.6
O2 C18 C17 115.8(3)
O2 C18 C19 123.9(3)
C17 C18 C19 120.3(3)
C20 C19 C18 118.5(3)
C20 C19 H19 120.7
C18 C19 H19 120.7
C15 C20 C19 121.5(3)
C15 C20 C13 119.6(3)
C19 C20 C13 118.9(3)
C6 O1 C9 118.2(3)
C18 O2 C12 119.0(2)
C10 S1 S2 103.94(14)
C11 S2 S1 103.45(12)

loop_
_geom_bond_atom_site_label_1
_geom_bond_atom_site_label_2
_geom_bond_distance
C1 N1 1.129(5)
C1 C8 1.441(5)
C2 N2 1.139(5)
C2 C3 1.434(5)
C3 C4 1.388(5)
C3 C8 1.396(5)
C4 C5 1.370(5)
C4 H4 0.93
C5 C6 1.384(5)
C5 H5 0.93
C6 O1 1.352(4)
C6 C7 1.388(4)
C7 C8 1.392(4)
C7 H7 0.93
C9 O1 1.438(4)
C9 C10 1.498(5)
C9 H9A 0.97
C9 H9B 0.97
C10 S1 1.812(4)
C10 H10A 0.97
C10 H10B 0.97
C11 C12 1.501(4)
C11 S2 1.817(3)
C11 H11A 0.97
C11 H11B 0.97
C12 O2 1.433(4)
C12 H12A 0.97
C12 H12B 0.97
C13 N3 1.136(5)
C13 C20 1.450(5)
C14 N4 1.138(5)
C14 C15 1.442(5)
C15 C20 1.387(5)
C15 C16 1.395(5)
C16 C17 1.372(5)
C16 H16 0.93
C17 C18 1.382(5)
C17 H17 0.93
C18 O2 1.357(4)
C18 C19 1.391(4)
C19 C20 1.388(4)
C19 H19 0.93
S1 S2 2.0292(12)

loop_
_geom_hbond_atom_site_label_D
_geom_hbond_atom_site_label_H
_geom_hbond_atom_site_label_A
_geom_hbond_site_symmetry_A
_geom_hbond_distance_DH
_geom_hbond_distance_HA
_geom_hbond_distance_DA
_geom_hbond_angle_DHA
C5 H5 O2 1_465 0.93 2.62 3.547(4) 171.8
C7 H7 N3 1_664 0.93 2.49 3.390(5) 163.2
C9 H9B S2 . 0.97 2.91 3.401(4) 112.7
C17 H17 O1 1_645 0.93 2.63 3.553(4) 172.3
C19 H19 N1 1_446 0.93 2.50 3.398(5) 161.5

loop_
_geom_torsion_atom_site_label_1
_geom_torsion_atom_site_label_2
_geom_torsion_atom_site_label_3
_geom_torsion_atom_site_label_4
_geom_torsion
C8 C3 C4 C5 0.0(5)
C2 C3 C4 C5 -179.3(3)
C3 C4 C5 C6 0.6(6)
C4 C5 C6 O1 179.2(3)
C4 C5 C6 C7 -0.4(5)
O1 C6 C7 C8 -179.9(3)
C5 C6 C7 C8 -0.3(5)
C6 C7 C8 C3 0.9(5)
C6 C7 C8 C1 -178.8(3)
C4 C3 C8 C7 -0.7(5)
C2 C3 C8 C7 178.6(3)
C4 C3 C8 C1 179.0(3)
C2 C3 C8 C1 -1.7(5)
O1 C9 C10 S1 64.9(4)
S2 C11 C12 O2 177.1(3)
C20 C15 C16 C17 0.5(5)
C14 C15 C16 C17 179.3(3)
C15 C16 C17 C18 0.3(6)
C16 C17 C18 O2 179.5(3)
C16 C17 C18 C19 -1.1(5)
O2 C18 C19 C20 -179.5(3)
C17 C18 C19 C20 1.2(5)
C16 C15 C20 C19 -0.4(5)
C14 C15 C20 C19 -179.2(3)
C16 C15 C20 C13 179.4(3)
C14 C15 C20 C13 0.6(5)
C18 C19 C20 C15 -0.4(5)
C18 C19 C20 C13 179.8(3)
C5 C6 O1 C9 177.0(3)
C7 C6 O1 C9 -3.5(5)
C10 C9 O1 C6 -179.0(3)
C17 C18 O2 C12 -178.3(3)
C19 C18 O2 C12 2.4(5)
C11 C12 O2 C18 172.4(3)
C9 C10 S1 S2 55.9(3)
C12 C11 S2 S1 58.6(3)
